data_4305115
loop_
_publ_author_name
'Jaime A. Flores'
'H. V. Rasika Dias'

_publ_contact_author_address
;Department of Chemistry and Biochemistry
The University of Texas at Arlington
Arlington, Texas 76019-0065, USA
;
_publ_contact_author_email dias@uta.edu
_publ_contact_author_fax 817-272-3808
_publ_contact_author_name 'Prof. H. V. R. Dias'
_publ_contact_author_phone 817-272-3813
_publ_section_title
;
Gold(I) Ethylene and Copper(I) Ethylene Complexes Supported by a
Polyhalogenated Triazapentadienyl Ligand
;
_journal_name_full 'Inorganic Chemistry'
_journal_page_first 4448
_journal_page_last 4450
_journal_paper_doi 10.1021/ic800373u
_journal_volume 47
_journal_year 2008
_chemical_formula_sum 'C20 H7 Cl4 F14 N3'
_chemical_formula_weight 697.09
_chemical_name_common '[N{(C3F7)C(2,6-Cl2C6H3)N}2]H'
_chemical_name_systematic
; 
 ? 
;
_space_group_IT_number 14
_symmetry_cell_setting monoclinic
_symmetry_space_group_name_Hall '-P 2ybc'
_symmetry_space_group_name_H-M 'P 1 21/c 1'
_atom_sites_solution_hydrogens geom
_atom_sites_solution_primary direct
_atom_sites_solution_secondary difmap
_audit_creation_method SHELXL-97
_cell_angle_alpha 90.00
_cell_angle_beta 117.219(1)
_cell_angle_gamma 90.00
_cell_formula_units_Z 4
_cell_length_a 14.7642(9)
_cell_length_b 12.1086(7)
_cell_length_c 15.6359(10)
_cell_measurement_reflns_used 6943
_cell_measurement_temperature 100(2)
_cell_measurement_theta_max 28.26
_cell_measurement_theta_min 2.23
_cell_volume 2485.8(3)
_computing_cell_refinement 'Bruker SMART'
_computing_data_collection 'Bruker SMART'
_computing_data_reduction 'Bruker SAINT'
_computing_molecular_graphics 'Bruker SHELXTL'
_computing_publication_material 'Bruker SHELXTL'
_computing_structure_refinement 'SHELXL-97 (Sheldrick, 1997)'
_computing_structure_solution 'SHELXS-97 (Sheldrick, 1990)'
_diffrn_ambient_temperature 100(2)
_diffrn_measured_fraction_theta_full 0.983
_diffrn_measured_fraction_theta_max 0.983
_diffrn_measurement_device_type 'CCD area detector'
_diffrn_measurement_method 'phi and omega scans'
_diffrn_radiation_monochromator graphite
_diffrn_radiation_source 'fine-focus sealed tube'
_diffrn_radiation_type MoK\a
_diffrn_radiation_wavelength 0.71073
_diffrn_reflns_av_R_equivalents 0.0212
_diffrn_reflns_av_sigmaI/netI 0.0202
_diffrn_reflns_limit_h_max 19
_diffrn_reflns_limit_h_min -19
_diffrn_reflns_limit_k_max 16
_diffrn_reflns_limit_k_min -16
_diffrn_reflns_limit_l_max 19
_diffrn_reflns_limit_l_min -20
_diffrn_reflns_number 21404
_diffrn_reflns_theta_full 28.28
_diffrn_reflns_theta_max 28.28
_diffrn_reflns_theta_min 2.23
_exptl_absorpt_coefficient_mu 0.600
_exptl_absorpt_correction_T_max 0.8453
_exptl_absorpt_correction_T_min 0.7954
_exptl_absorpt_correction_type multi-scan
_exptl_absorpt_process_details SADABS
_exptl_crystal_colour colorless
_exptl_crystal_density_diffrn 1.863
_exptl_crystal_density_meas 0
_exptl_crystal_density_method 'not measured'
_exptl_crystal_description cubes
_exptl_crystal_F_000 1368
_exptl_crystal_size_max 0.40
_exptl_crystal_size_mid 0.31
_exptl_crystal_size_min 0.29
_refine_diff_density_max 0.528
_refine_diff_density_min -0.229
_refine_diff_density_rms 0.063
_refine_ls_extinction_method none
_refine_ls_goodness_of_fit_ref 1.063
_refine_ls_hydrogen_treatment mixed
_refine_ls_matrix_type full
_refine_ls_number_parameters 374
_refine_ls_number_reflns 6070
_refine_ls_number_restraints 0
_refine_ls_restrained_S_all 1.063
_refine_ls_R_factor_all 0.0380
_refine_ls_R_factor_gt 0.0323
_refine_ls_shift/su_max 0.001
_refine_ls_shift/su_mean 0.000
_refine_ls_structure_factor_coef Fsqd
_refine_ls_weighting_details 'calc w=1/[\s^2^(Fo^2^)+(0.0417P)^2^+0.9825P] where P=(Fo^2^+2Fc^2^)/3'
_refine_ls_weighting_scheme calc
_refine_ls_wR_factor_gt 0.0788
_refine_ls_wR_factor_ref 0.0829
_reflns_number_gt 5226
_reflns_number_total 6070
_reflns_threshold_expression >2sigma(I)
_cod_data_source_file ic800373u-file004_2.cif
_cod_data_source_block dias304s
_cod_depositor_comments
;
The following automatic conversions were performed:
'_symmetry_cell_setting' value 'Monoclinic' changed to 'monoclinic'
according to '/home/saulius/struct/CIF-dictionaries/cif_core.dic'
dictionary named 'cif_core.dic' version 2.4.1 from 2010-06-29.

Automatic conversion script
Id: cif_fix_enum 1527 2010-12-29 10:47:43Z saulius 
;
_cod_database_code 4305115

loop_
_symmetry_equiv_pos_as_xyz
'x, y, z'
'-x, y+1/2, -z+1/2'
'-x, -y, -z'
'x, -y-1/2, z-1/2'

loop_
_atom_site_label
_atom_site_type_symbol
_atom_site_fract_x
_atom_site_fract_y
_atom_site_fract_z
_atom_site_U_iso_or_equiv
_atom_site_adp_type
_atom_site_occupancy
_atom_site_symmetry_multiplicity
_atom_site_calc_flag
_atom_site_refinement_flags
_atom_site_disorder_assembly
_atom_site_disorder_group
N1 N 0.29000(10) 0.71121(11) 0.85555(9) 0.0221(3) Uani 1 1 d . . .
N2 N 0.26760(9) 0.70144(10) 0.99024(8) 0.0201(2) Uani 1 1 d . . .
N3 N 0.28844(9) 0.74392(10) 1.14721(8) 0.0209(2) Uani 1 1 d . . .
Cl1 Cl 0.20261(3) 0.48722(3) 0.78999(3) 0.03087(10) Uani 1 1 d . . .
Cl2 Cl 0.18622(3) 0.92787(3) 0.82425(3) 0.02877(9) Uani 1 1 d . . .
Cl3 Cl 0.09212(3) 0.85414(3) 1.00339(3) 0.02950(9) Uani 1 1 d . . .
Cl4 Cl 0.48775(3) 0.84261(3) 1.26801(3) 0.02803(9) Uani 1 1 d . . .
F1 F 0.47706(7) 0.61559(7) 0.96659(7) 0.02633(19) Uani 1 1 d . . .
F2 F 0.47087(6) 0.66236(8) 1.09885(6) 0.0269(2) Uani 1 1 d . . .
F3 F 0.47917(7) 0.83238(8) 0.92106(6) 0.0284(2) Uani 1 1 d . . .
F4 F 0.46292(8) 0.88131(8) 1.04772(7) 0.0331(2) Uani 1 1 d . . .
F5 F 0.65706(8) 0.72837(10) 1.03537(10) 0.0490(3) Uani 1 1 d . . .
F6 F 0.65374(9) 0.89890(10) 1.06948(9) 0.0488(3) Uani 1 1 d . . .
F7 F 0.64368(8) 0.77294(13) 1.16175(8) 0.0593(4) Uani 1 1 d . . .
F8 F 0.32689(7) 0.49530(7) 1.05997(7) 0.02553(19) Uani 1 1 d . . .
F9 F 0.32783(6) 0.53509(7) 1.19685(6) 0.02474(19) Uani 1 1 d . . .
F10 F 0.12032(7) 0.52739(8) 0.96567(6) 0.02695(19) Uani 1 1 d . . .
F11 F 0.12081(7) 0.56545(8) 1.10236(7) 0.02640(19) Uani 1 1 d . . .
F12 F 0.19412(9) 0.32577(9) 1.02682(9) 0.0474(3) Uani 1 1 d . . .
F13 F 0.21051(9) 0.35759(9) 1.16827(8) 0.0490(3) Uani 1 1 d . . .
F14 F 0.06272(7) 0.35923(8) 1.04645(8) 0.0398(3) Uani 1 1 d . . .
C1 C 0.32715(11) 0.70212(11) 0.95181(10) 0.0190(3) Uani 1 1 d . . .
C2 C 0.28371(10) 0.67819(12) 1.08179(10) 0.0187(3) Uani 1 1 d . . .
C3 C 0.44402(11) 0.69334(12) 1.00732(10) 0.0213(3) Uani 1 1 d . . .
C4 C 0.49959(11) 0.80299(13) 1.01131(11) 0.0240(3) Uani 1 1 d . . .
C5 C 0.61630(13) 0.80012(16) 1.07154(13) 0.0349(4) Uani 1 1 d . . .
C6 C 0.27946(10) 0.55457(12) 1.10148(10) 0.0198(3) Uani 1 1 d . . .
C7 C 0.16928(11) 0.50986(12) 1.06131(10) 0.0206(3) Uani 1 1 d . . .
C8 C 0.15969(12) 0.38533(13) 1.07709(12) 0.0279(3) Uani 1 1 d . . .
C9 C 0.18248(11) 0.70881(13) 0.79590(10) 0.0215(3) Uani 1 1 d . . .
C10 C 0.13290(12) 0.60867(13) 0.75995(10) 0.0240(3) Uani 1 1 d . . .
C11 C 0.02858(12) 0.60493(14) 0.70229(11) 0.0294(3) Uani 1 1 d . . .
H11 H -0.0046 0.5366 0.6771 0.035 Uiso 1 1 calc R . .
C12 C -0.02682(12) 0.70230(15) 0.68178(12) 0.0315(4) Uani 1 1 d . . .
H12 H -0.0984 0.7002 0.6423 0.038 Uiso 1 1 calc R . .
C13 C 0.02031(12) 0.80270(14) 0.71782(11) 0.0288(3) Uani 1 1 d . . .
H13 H -0.0184 0.8689 0.7034 0.035 Uiso 1 1 calc R . .
C14 C 0.12508(12) 0.80496(13) 0.77533(10) 0.0238(3) Uani 1 1 d . . .
C15 C 0.29163(11) 0.85901(12) 1.13317(10) 0.0217(3) Uani 1 1 d . . .
C16 C 0.20682(12) 0.92124(13) 1.07203(11) 0.0245(3) Uani 1 1 d . . .
C17 C 0.21194(14) 1.03514(14) 1.06637(12) 0.0311(3) Uani 1 1 d . . .
H17 H 0.1534 1.0760 1.0244 0.037 Uiso 1 1 calc R . .
C18 C 0.30294(14) 1.08910(14) 1.12231(13) 0.0331(4) Uani 1 1 d . . .
H18 H 0.3068 1.1670 1.1179 0.040 Uiso 1 1 calc R . .
C19 C 0.38813(13) 1.03058(14) 1.18449(12) 0.0291(3) Uani 1 1 d . . .
H19 H 0.4503 1.0678 1.2230 0.035 Uiso 1 1 calc R . .
C20 C 0.38143(12) 0.91695(13) 1.18984(10) 0.0233(3) Uani 1 1 d . . .
H1 H 0.3276(14) 0.7183(15) 0.8292(13) 0.026(5) Uiso 1 1 d . . .

loop_
_atom_site_aniso_label
_atom_site_aniso_U_11
_atom_site_aniso_U_22
_atom_site_aniso_U_33
_atom_site_aniso_U_23
_atom_site_aniso_U_13
_atom_site_aniso_U_12
N1 0.0210(6) 0.0294(7) 0.0184(6) -0.0007(5) 0.0112(5) -0.0027(5)
N2 0.0204(6) 0.0223(6) 0.0178(6) 0.0005(4) 0.0090(5) 0.0004(5)
N3 0.0222(6) 0.0220(6) 0.0194(6) 0.0010(4) 0.0104(5) -0.0014(5)
Cl1 0.0367(2) 0.02508(19) 0.0320(2) -0.00023(14) 0.01670(17) -0.00118(15)
Cl2 0.0316(2) 0.02512(19) 0.02771(19) -0.00315(14) 0.01198(16) -0.00318(14)
Cl3 0.02435(18) 0.0330(2) 0.02884(19) 0.00100(15) 0.01019(15) 0.00255(15)
Cl4 0.02754(19) 0.0315(2) 0.02098(17) -0.00114(14) 0.00760(15) -0.00390(14)
F1 0.0257(4) 0.0239(4) 0.0321(5) -0.0020(4) 0.0156(4) 0.0024(3)
F2 0.0216(4) 0.0370(5) 0.0199(4) 0.0058(4) 0.0076(4) 0.0000(4)
F3 0.0338(5) 0.0284(5) 0.0265(5) -0.0004(4) 0.0169(4) -0.0075(4)
F4 0.0399(5) 0.0271(5) 0.0418(6) -0.0111(4) 0.0268(5) -0.0062(4)
F5 0.0265(5) 0.0526(7) 0.0704(8) -0.0091(6) 0.0243(5) -0.0007(5)
F6 0.0384(6) 0.0501(7) 0.0596(7) -0.0158(6) 0.0238(6) -0.0245(5)
F7 0.0320(6) 0.1015(11) 0.0311(6) 0.0037(6) 0.0028(5) -0.0229(6)
F8 0.0239(4) 0.0248(4) 0.0318(5) -0.0004(3) 0.0160(4) 0.0040(3)
F9 0.0228(4) 0.0271(5) 0.0188(4) 0.0054(3) 0.0048(3) 0.0004(3)
F10 0.0238(4) 0.0329(5) 0.0184(4) 0.0028(3) 0.0047(4) -0.0011(4)
F11 0.0223(4) 0.0292(5) 0.0310(5) -0.0021(4) 0.0151(4) 0.0018(3)
F12 0.0511(7) 0.0248(5) 0.0755(8) -0.0111(5) 0.0369(6) -0.0023(5)
F13 0.0514(7) 0.0360(6) 0.0369(6) 0.0161(5) 0.0005(5) -0.0115(5)
F14 0.0239(5) 0.0307(5) 0.0579(7) 0.0057(5) 0.0129(5) -0.0053(4)
C1 0.0209(7) 0.0173(6) 0.0185(6) -0.0012(5) 0.0088(5) -0.0014(5)
C2 0.0156(6) 0.0223(7) 0.0180(6) 0.0027(5) 0.0074(5) 0.0009(5)
C3 0.0226(7) 0.0236(7) 0.0191(7) 0.0002(5) 0.0107(6) 0.0001(6)
C4 0.0245(7) 0.0271(8) 0.0229(7) -0.0054(6) 0.0131(6) -0.0036(6)
C5 0.0254(8) 0.0454(10) 0.0340(9) -0.0057(7) 0.0137(7) -0.0108(7)
C6 0.0184(6) 0.0224(7) 0.0181(6) 0.0015(5) 0.0079(5) 0.0023(5)
C7 0.0190(6) 0.0228(7) 0.0188(7) 0.0017(5) 0.0076(6) 0.0027(5)
C8 0.0222(7) 0.0250(8) 0.0308(8) 0.0032(6) 0.0071(6) -0.0003(6)
C9 0.0216(7) 0.0289(8) 0.0151(6) -0.0007(5) 0.0093(5) -0.0031(6)
C10 0.0286(7) 0.0260(7) 0.0185(7) 0.0014(5) 0.0117(6) -0.0014(6)
C11 0.0301(8) 0.0324(8) 0.0227(7) -0.0015(6) 0.0094(6) -0.0089(6)
C12 0.0225(7) 0.0415(10) 0.0240(8) 0.0010(7) 0.0050(6) -0.0044(7)
C13 0.0261(8) 0.0341(9) 0.0242(7) 0.0025(6) 0.0096(6) 0.0028(6)
C14 0.0259(7) 0.0267(8) 0.0187(7) -0.0013(6) 0.0102(6) -0.0049(6)
C15 0.0273(7) 0.0225(7) 0.0189(7) -0.0001(5) 0.0138(6) -0.0006(6)
C16 0.0278(7) 0.0263(8) 0.0218(7) 0.0000(6) 0.0133(6) 0.0005(6)
C17 0.0408(9) 0.0268(8) 0.0293(8) 0.0048(6) 0.0192(7) 0.0075(7)
C18 0.0497(10) 0.0203(8) 0.0359(9) -0.0008(6) 0.0252(8) -0.0010(7)
C19 0.0395(9) 0.0259(8) 0.0267(8) -0.0048(6) 0.0193(7) -0.0068(7)
C20 0.0283(7) 0.0256(8) 0.0180(7) -0.0011(5) 0.0122(6) -0.0011(6)

loop_
_atom_type_symbol
_atom_type_description
_atom_type_scat_dispersion_real
_atom_type_scat_dispersion_imag
_atom_type_scat_source
C C 0.0033 0.0016 'International Tables Vol C Tables 4.2.6.8 and 6.1.1.4'
H H 0.0000 0.0000 'International Tables Vol C Tables 4.2.6.8 and 6.1.1.4'
N N 0.0061 0.0033 'International Tables Vol C Tables 4.2.6.8 and 6.1.1.4'
F F 0.0171 0.0103 'International Tables Vol C Tables 4.2.6.8 and 6.1.1.4'
Cl Cl 0.1484 0.1585 'International Tables Vol C Tables 4.2.6.8 and 6.1.1.4'

loop_
_geom_angle_atom_site_label_1
_geom_angle_atom_site_label_2
_geom_angle_atom_site_label_3
_geom_angle
_geom_angle_site_symmetry_1
_geom_angle_site_symmetry_3
_geom_angle_publ_flag
C1 N1 C9 119.36(12) . . ?
C1 N1 H1 122.5(13) . . ?
C9 N1 H1 118.2(13) . . ?
C1 N2 C2 131.95(13) . . ?
C2 N3 C15 118.99(12) . . ?
N2 C1 N1 120.73(13) . . ?
N2 C1 C3 124.87(12) . . ?
N1 C1 C3 114.40(12) . . ?
N3 C2 N2 129.16(13) . . ?
N3 C2 C6 116.16(12) . . ?
N2 C2 C6 114.00(12) . . ?
F1 C3 F2 108.20(12) . . ?
F1 C3 C1 109.67(11) . . ?
F2 C3 C1 109.04(11) . . ?
F1 C3 C4 108.60(11) . . ?
F2 C3 C4 107.58(12) . . ?
C1 C3 C4 113.60(12) . . ?
F4 C4 F3 108.49(13) . . ?
F4 C4 C5 108.20(13) . . ?
F3 C4 C5 107.32(12) . . ?
F4 C4 C3 108.33(12) . . ?
F3 C4 C3 108.87(12) . . ?
C5 C4 C3 115.45(14) . . ?
F7 C5 F5 108.46(17) . . ?
F7 C5 F6 108.93(15) . . ?
F5 C5 F6 107.84(14) . . ?
F7 C5 C4 111.67(14) . . ?
F5 C5 C4 110.73(14) . . ?
F6 C5 C4 109.11(15) . . ?
F9 C6 F8 107.96(11) . . ?
F9 C6 C2 110.07(11) . . ?
F8 C6 C2 110.02(11) . . ?
F9 C6 C7 108.32(11) . . ?
F8 C6 C7 107.28(11) . . ?
C2 C6 C7 113.03(11) . . ?
F11 C7 F10 108.63(11) . . ?
F11 C7 C8 107.79(12) . . ?
F10 C7 C8 106.81(12) . . ?
F11 C7 C6 108.78(11) . . ?
F10 C7 C6 109.02(11) . . ?
C8 C7 C6 115.62(12) . . ?
F13 C8 F14 108.53(14) . . ?
F13 C8 F12 108.66(14) . . ?
F14 C8 F12 107.44(14) . . ?
F13 C8 C7 111.96(13) . . ?
F14 C8 C7 109.78(13) . . ?
F12 C8 C7 110.35(13) . . ?
C14 C9 C10 118.91(13) . . ?
C14 C9 N1 120.86(13) . . ?
C10 C9 N1 120.19(14) . . ?
C11 C10 C9 120.89(15) . . ?
C11 C10 Cl1 119.66(13) . . ?
C9 C10 Cl1 119.44(12) . . ?
C10 C11 C12 119.05(15) . . ?
C10 C11 H11 120.5 . . ?
C12 C11 H11 120.5 . . ?
C13 C12 C11 121.24(15) . . ?
C13 C12 H12 119.4 . . ?
C11 C12 H12 119.4 . . ?
C12 C13 C14 118.94(15) . . ?
C12 C13 H13 120.5 . . ?
C14 C13 H13 120.5 . . ?
C9 C14 C13 120.95(14) . . ?
C9 C14 Cl2 118.68(11) . . ?
C13 C14 Cl2 120.36(13) . . ?
C16 C15 C20 117.09(14) . . ?
C16 C15 N3 123.64(13) . . ?
C20 C15 N3 118.97(13) . . ?
C17 C16 C15 121.46(15) . . ?
C17 C16 Cl3 119.48(13) . . ?
C15 C16 Cl3 119.05(12) . . ?
C18 C17 C16 119.60(16) . . ?
C18 C17 H17 120.2 . . ?
C16 C17 H17 120.2 . . ?
C19 C18 C17 120.64(16) . . ?
C19 C18 H18 119.7 . . ?
C17 C18 H18 119.7 . . ?
C18 C19 C20 118.99(16) . . ?
C18 C19 H19 120.5 . . ?
C20 C19 H19 120.5 . . ?
C19 C20 C15 122.19(15) . . ?
C19 C20 Cl4 119.42(12) . . ?
C15 C20 Cl4 118.38(12) . . ?

loop_
_geom_bond_atom_site_label_1
_geom_bond_atom_site_label_2
_geom_bond_distance
_geom_bond_site_symmetry_2
_geom_bond_publ_flag
N1 C1 1.3502(18) . ?
N1 C9 1.4270(19) . ?
N1 H1 0.833(19) . ?
N2 C1 1.2718(18) . ?
N2 C2 1.3687(18) . ?
N3 C2 1.2726(19) . ?
N3 C15 1.4149(19) . ?
Cl1 C10 1.7322(16) . ?
Cl2 C14 1.7272(16) . ?
Cl3 C16 1.7370(16) . ?
Cl4 C20 1.7359(16) . ?
F1 C3 1.3469(16) . ?
F2 C3 1.3518(16) . ?
F3 C4 1.3490(17) . ?
F4 C4 1.3411(17) . ?
F5 C5 1.322(2) . ?
F6 C5 1.324(2) . ?
F7 C5 1.319(2) . ?
F8 C6 1.3574(16) . ?
F9 C6 1.3474(16) . ?
F10 C7 1.3473(16) . ?
F11 C7 1.3407(16) . ?
F12 C8 1.327(2) . ?
F13 C8 1.3152(19) . ?
F14 C8 1.3235(18) . ?
C1 C3 1.540(2) . ?
C2 C6 1.535(2) . ?
C3 C4 1.547(2) . ?
C4 C5 1.540(2) . ?
C6 C7 1.549(2) . ?
C7 C8 1.545(2) . ?
C9 C14 1.388(2) . ?
C9 C10 1.395(2) . ?
C10 C11 1.385(2) . ?
C11 C12 1.386(2) . ?
C11 H11 0.9500 . ?
C12 C13 1.386(2) . ?
C12 H12 0.9500 . ?
C13 C14 1.389(2) . ?
C13 H13 0.9500 . ?
C15 C16 1.398(2) . ?
C15 C20 1.400(2) . ?
C16 C17 1.386(2) . ?
C17 C18 1.386(3) . ?
C17 H17 0.9500 . ?
C18 C19 1.382(2) . ?
C18 H18 0.9500 . ?
C19 C20 1.385(2) . ?
C19 H19 0.9500 . ?

loop_
_cod_related_entry_id
_cod_related_entry_database
_cod_related_entry_code
1 ChemSpider 30660798
